data_2215589
loop_
_publ_author_name
'Zhang, Shu-Hua'
'Zou, Hua-Hong'
'Zeng, Ming-Hua'
'Liang, Hong'

_publ_section_title Bis{2-[(3,5-dibromo-2-oxidophenyl)methylamino]ethanol-\k^3^<i>O</i>,<i>N</i>,<i>O</i>'}nickel(II)
_journal_coeditor_code LH2503
_journal_issue 10
_journal_name_full 'Acta Crystallographica Section E'
_journal_page_first m2564
_journal_page_last m2564
_journal_paper_doi 10.1107/S1600536807044996
_journal_volume 63
_journal_year 2007
_chemical_formula_iupac '[Ni (C9 H10 Br2 N O2)2]'
_chemical_formula_moiety 'C18 H20 Br4 N2 Ni O4'
_chemical_formula_sum 'C18 H20 Br4 N2 Ni O4'
_chemical_formula_weight 706.71
_chemical_name_systematic
;
Bis{2-[(3,5-Dibromo-2-oxidophenyl)methylamino]ethanol-
\k^3^<i>O</i>,<i>N</i>,<i>O</i>'}nickel(II)
;
_space_group_IT_number 14
_symmetry_cell_setting monoclinic
_symmetry_space_group_name_Hall '-P 2yn'
_symmetry_space_group_name_H-M 'P 1 21/n 1'
_atom_sites_solution_hydrogens geom
_atom_sites_solution_primary direct
_atom_sites_solution_secondary difmap
_audit_creation_method SHELXL-97
_cell_angle_alpha 90.00
_cell_angle_beta 92.539(10)
_cell_angle_gamma 90.00
_cell_formula_units_Z 2
_cell_length_a 4.865(3)
_cell_length_b 10.481(6)
_cell_length_c 20.103(11)
_cell_measurement_reflns_used 4304
_cell_measurement_temperature 293(2)
_cell_measurement_theta_max 25.59
_cell_measurement_theta_min 2.19
_cell_volume 1024.0(10)
_computing_cell_refinement 'SAINT (Bruker, 2001)'
_computing_data_collection 'SMART (Bruker, 2001)'
_computing_data_reduction 'SAINT (Bruker, 2001)'
_computing_molecular_graphics 'SHELXTL (Bruker, 2001)'
_computing_publication_material 'SHELXTL (Bruker, 2001)'
_computing_structure_refinement 'SHELXL97 (Sheldrick, 1997)'
_computing_structure_solution 'SHELXS97 (Sheldrick, 1997)'
_diffrn_ambient_temperature 293(2)
_diffrn_measured_fraction_theta_full 0.982
_diffrn_measured_fraction_theta_max 0.982
_diffrn_measurement_device_type 'Bruker SMART CCD area-detector'
_diffrn_measurement_method '\f and \w scans'
_diffrn_radiation_monochromator graphite
_diffrn_radiation_source 'fine-focus sealed tube'
_diffrn_radiation_type MoK\a
_diffrn_radiation_wavelength 0.71073
_diffrn_reflns_av_R_equivalents 0.0753
_diffrn_reflns_av_sigmaI/netI 0.1113
_diffrn_reflns_limit_h_max 5
_diffrn_reflns_limit_h_min -5
_diffrn_reflns_limit_k_max 12
_diffrn_reflns_limit_k_min -12
_diffrn_reflns_limit_l_max 24
_diffrn_reflns_limit_l_min -11
_diffrn_reflns_number 4304
_diffrn_reflns_theta_full 25.59
_diffrn_reflns_theta_max 25.59
_diffrn_reflns_theta_min 2.19
_exptl_absorpt_coefficient_mu 8.781
_exptl_absorpt_correction_T_max 0.2373
_exptl_absorpt_correction_T_min 0.2086
_exptl_absorpt_correction_type multi-scan
_exptl_absorpt_process_details '(SADABS; Sheldrick, 1996)'
_exptl_crystal_colour green
_exptl_crystal_density_diffrn 2.292
_exptl_crystal_density_method 'not measured'
_exptl_crystal_description block
_exptl_crystal_F_000 684
_exptl_crystal_size_max 0.26
_exptl_crystal_size_mid 0.23
_exptl_crystal_size_min 0.23
_refine_diff_density_max 1.186
_refine_diff_density_min -1.604
_refine_ls_extinction_method none
_refine_ls_goodness_of_fit_ref 1.090
_refine_ls_hydrogen_treatment constr
_refine_ls_matrix_type full
_refine_ls_number_parameters 133
_refine_ls_number_reflns 1880
_refine_ls_number_restraints 24
_refine_ls_restrained_S_all 1.089
_refine_ls_R_factor_all 0.1181
_refine_ls_R_factor_gt 0.0645
_refine_ls_shift/su_max 0.000
_refine_ls_shift/su_mean 0.000
_refine_ls_structure_factor_coef Fsqd
_refine_ls_weighting_details 'calc w=1/[\s^2^(Fo^2^)+(0.0856P)^2^+3.2840P] where P=(Fo^2^+2Fc^2^)/3'
_refine_ls_weighting_scheme calc
_refine_ls_wR_factor_gt 0.1540
_refine_ls_wR_factor_ref 0.1871
_reflns_number_gt 1136
_reflns_number_total 1880
_reflns_threshold_expression I>2\s(I)
_cod_data_source_file lh2503.cif
_cod_data_source_block I
_cod_depositor_comments
;
The following automatic conversions were performed:
'_symmetry_cell_setting' value 'Monoclinic' changed to 'monoclinic'
according to '/home/saulius/struct/CIF-dictionaries/cif_core.dic'
dictionary named 'cif_core.dic' version 2.4.1 from
2010-06-29.

'_geom_bond_publ_flag' value 'Y' changed to 'y' according to
'/home/saulius/struct/CIF-dictionaries/cif_core.dic' dictionary named
'cif_core.dic' version 2.4.1 from 2010-06-29 (3
times).

'_geom_angle_publ_flag' value 'Y' changed to 'y' according to
'/home/saulius/struct/CIF-dictionaries/cif_core.dic' dictionary named
'cif_core.dic' version 2.4.1 from 2010-06-29 (8 times).

Automatic conversion script
Id: cif_fix_enum 1527 2010-12-29 10:47:43Z saulius 

The following automatic conversions were performed:

'_symmetry_cell_setting' value 'Monoclinic' changed to 'monoclinic'
according to /home/saulius/struct/CIF-dictionaries/cif_core.dic
dictionary named 'cif_core.dic' version 2.4.1 from
2010-06-29.

'_geom_bond_publ_flag' value 'Y' changed to 'y'
according to /home/saulius/struct/CIF-dictionaries/cif_core.dic
dictionary named 'cif_core.dic' version 2.4.1 from 2010-06-29 (3
times).

'_geom_angle_publ_flag' value 'Y' changed to 'y' according
to /home/saulius/struct/CIF-dictionaries/cif_core.dic dictionary
named 'cif_core.dic' version 2.4.1 from 2010-06-29 (8 times).

Automatic conversion script
Id: cif_fix_values 1715 2011-07-08 13:25:40Z adriana 
;
_cod_original_sg_symbol_H-M 'P 21/n  '
_cod_database_code 2215589
_cod_database_fobs_code 2215589

loop_
_symmetry_equiv_pos_as_xyz
'x, y, z'
'-x+1/2, y+1/2, -z+1/2'
'-x, -y, -z'
'x-1/2, -y-1/2, z-1/2'

loop_
_atom_site_type_symbol
_atom_site_label
_atom_site_fract_x
_atom_site_fract_y
_atom_site_fract_z
_atom_site_U_iso_or_equiv
_atom_site_adp_type
_atom_site_calc_flag
_atom_site_refinement_flags
_atom_site_occupancy
Br Br1 1.4009(3) 0.32819(14) 0.20719(6) 0.0319(4) Uani d . 1
Br Br2 0.6079(3) -0.05668(14) 0.16826(7) 0.0377(5) Uani d . 1
C C1 1.144(2) 0.2727(11) 0.0800(6) 0.019(3) Uani d . 1
C C2 1.166(2) 0.2414(11) 0.1475(6) 0.019(3) Uani d . 1
C C3 1.007(3) 0.1406(11) 0.1737(6) 0.026(3) Uani d . 1
H H3 1.0272 0.1185 0.2185 0.031 Uiso calc R 1
C C4 0.817(2) 0.0745(12) 0.1308(6) 0.026(3) Uani d U 1
C C5 0.804(2) 0.1025(12) 0.0650(7) 0.027(3) Uani d . 1
H H5 0.6870 0.0555 0.0366 0.033 Uiso calc R 1
C C6 0.963(3) 0.2010(13) 0.0384(6) 0.027(3) Uani d . 1
C C7 0.959(3) 0.2210(12) -0.0352(5) 0.024(3) Uani d . 1
H H7A 0.8497 0.1547 -0.0572 0.029 Uiso calc R 1
H H7B 1.1451 0.2149 -0.0505 0.029 Uiso calc R 1
C C8 0.888(2) 0.3775(14) -0.1243(6) 0.030(3) Uani d . 1
H H8A 0.7656 0.4453 -0.1399 0.036 Uiso calc R 1
H H8B 0.8478 0.3022 -0.1511 0.036 Uiso calc R 1
C C9 1.198(2) 0.4193(14) -0.1325(7) 0.033(3) Uani d U 1
H H9A 1.3176 0.3453 -0.1315 0.040 Uiso calc R 1
H H9B 1.2168 0.4637 -0.1743 0.040 Uiso calc R 1
N N1 0.8410(19) 0.3495(8) -0.0538(5) 0.019(2) Uani d . 1
H H1 0.6688 0.3377 -0.0390 0.029 Uiso d R 1
Ni Ni1 1.0000 0.5000 0.0000 0.0174(5) Uani d S 1
O O1 1.2618(14) 0.3738(8) 0.0547(4) 0.0190(18) Uani d U 1
O O2 1.2670(15) 0.5024(9) -0.0774(4) 0.0230(19) Uani d U 1
H H2 1.2756 0.5794 -0.0841 0.035 Uiso d R 1

loop_
_atom_site_aniso_label
_atom_site_aniso_U_11
_atom_site_aniso_U_22
_atom_site_aniso_U_33
_atom_site_aniso_U_12
_atom_site_aniso_U_13
_atom_site_aniso_U_23
Br1 0.0260(7) 0.0401(9) 0.0286(7) -0.0054(6) -0.0083(5) 0.0021(6)
Br2 0.0267(8) 0.0384(9) 0.0481(9) -0.0097(7) 0.0023(6) 0.0112(7)
C1 0.014(6) 0.016(6) 0.026(7) -0.002(5) 0.000(5) -0.006(5)
C2 0.016(6) 0.015(7) 0.027(7) 0.004(5) -0.003(5) 0.004(5)
C3 0.028(7) 0.023(8) 0.026(7) -0.001(6) -0.004(5) 0.002(6)
C4 0.009(5) 0.033(7) 0.036(6) -0.001(5) 0.001(5) 0.000(5)
C5 0.019(7) 0.018(7) 0.044(8) -0.002(5) -0.011(6) -0.001(6)
C6 0.019(7) 0.041(9) 0.021(6) -0.009(6) 0.001(5) -0.003(6)
C7 0.034(8) 0.022(7) 0.017(6) -0.009(6) -0.002(5) 0.002(5)
C8 0.022(7) 0.046(9) 0.022(7) -0.002(6) -0.007(5) 0.001(6)
C9 0.015(6) 0.044(7) 0.041(6) -0.007(5) 0.003(5) -0.009(6)
N1 0.018(5) 0.015(6) 0.025(5) 0.003(4) 0.002(4) 0.007(4)
Ni1 0.0071(10) 0.0236(13) 0.0214(11) -0.0016(9) -0.0012(8) -0.0003(10)
O1 0.004(4) 0.016(4) 0.037(4) -0.003(3) -0.006(3) 0.003(4)
O2 0.005(4) 0.031(4) 0.033(4) -0.005(3) 0.001(3) -0.009(4)

loop_
_atom_type_symbol
_atom_type_description
_atom_type_scat_dispersion_real
_atom_type_scat_dispersion_imag
_atom_type_scat_source
C C 0.0033 0.0016 'International Tables Vol C Tables 4.2.6.8 and 6.1.1.4'
H H 0.0000 0.0000 'International Tables Vol C Tables 4.2.6.8 and 6.1.1.4'
N N 0.0061 0.0033 'International Tables Vol C Tables 4.2.6.8 and 6.1.1.4'
O O 0.0106 0.0060 'International Tables Vol C Tables 4.2.6.8 and 6.1.1.4'
Ni Ni 0.3393 1.1124 'International Tables Vol C Tables 4.2.6.8 and 6.1.1.4'
Br Br -0.2901 2.4595 'International Tables Vol C Tables 4.2.6.8 and 6.1.1.4'

loop_
_geom_angle_atom_site_label_1
_geom_angle_atom_site_label_2
_geom_angle_atom_site_label_3
_geom_angle_site_symmetry_1
_geom_angle_site_symmetry_3
_geom_angle
_geom_angle_publ_flag
O1 C1 C2 . . 123.2(10) ?
O1 C1 C6 . . 118.2(10) ?
C2 C1 C6 . . 118.2(11) ?
C1 C2 C3 . . 121.0(11) ?
C1 C2 Br1 . . 122.2(9) ?
C3 C2 Br1 . . 116.9(8) ?
C4 C3 C2 . . 119.1(11) ?
C4 C3 H3 . . 120.4 ?
C2 C3 H3 . . 120.4 ?
C5 C4 C3 . . 119.4(11) ?
C5 C4 Br2 . . 123.0(10) ?
C3 C4 Br2 . . 117.5(9) ?
C4 C5 C6 . . 121.8(12) ?
C4 C5 H5 . . 119.1 ?
C6 C5 H5 . . 119.1 ?
C1 C6 C5 . . 120.4(11) ?
C1 C6 C7 . . 119.6(11) ?
C5 C6 C7 . . 119.7(11) ?
C6 C7 N1 . . 111.1(10) ?
C6 C7 H7A . . 109.4 ?
N1 C7 H7A . . 109.4 ?
C6 C7 H7B . . 109.4 ?
N1 C7 H7B . . 109.4 ?
H7A C7 H7B . . 108.0 ?
N1 C8 C9 . . 110.0(10) ?
N1 C8 H8A . . 109.7 ?
C9 C8 H8A . . 109.7 ?
N1 C8 H8B . . 109.7 ?
C9 C8 H8B . . 109.7 ?
H8A C8 H8B . . 108.2 ?
O2 C9 C8 . . 106.2(10) ?
O2 C9 H9A . . 110.5 ?
C8 C9 H9A . . 110.5 ?
O2 C9 H9B . . 110.5 ?
C8 C9 H9B . . 110.5 ?
H9A C9 H9B . . 108.7 ?
C8 N1 C7 . . 110.0(9) ?
C8 N1 Ni1 . . 106.5(7) ?
C7 N1 Ni1 . . 115.3(7) ?
C8 N1 H1 . . 121.7 ?
C7 N1 H1 . . 98.3 ?
Ni1 N1 H1 . . 105.3 ?
N1 Ni1 N1 3_765 . 180 y
N1 Ni1 O2 3_765 3_765 81.2(3) n
N1 Ni1 O2 . 3_765 98.8(3) y
N1 Ni1 O2 3_765 . 98.8(3) n
N1 Ni1 O2 . . 81.2(3) y
O2 Ni1 O2 3_765 . 180 y
N1 Ni1 O1 3_765 . 90.1(3) n
N1 Ni1 O1 . . 89.9(3) y
O2 Ni1 O1 3_765 . 89.2(3) n
O2 Ni1 O1 . . 90.8(3) y
N1 Ni1 O1 3_765 3_765 89.9(3) n
N1 Ni1 O1 . 3_765 90.1(3) y
O2 Ni1 O1 3_765 3_765 90.8(3) n
O2 Ni1 O1 . 3_765 89.2(3) y
O1 Ni1 O1 . 3_765 180 y
C1 O1 Ni1 . . 116.2(6) ?
C9 O2 Ni1 . . 116.0(7) ?
C9 O2 H2 . . 118.8 ?
Ni1 O2 H2 . . 100.0 ?

loop_
_geom_bond_atom_site_label_1
_geom_bond_atom_site_label_2
_geom_bond_site_symmetry_2
_geom_bond_distance
_geom_bond_publ_flag
Br1 C2 . 1.859(12) ?
Br2 C4 . 1.888(13) ?
C1 O1 . 1.319(13) ?
C1 C2 . 1.395(16) ?
C1 C6 . 1.403(16) ?
C2 C3 . 1.425(16) ?
C3 C4 . 1.415(17) ?
C3 H3 . 0.9300 ?
C4 C5 . 1.354(17) ?
C5 C6 . 1.409(18) ?
C5 H5 . 0.9300 ?
C6 C7 . 1.495(15) ?
C7 N1 . 1.505(15) ?
C7 H7A . 0.9700 ?
C7 H7B . 0.9700 ?
C8 N1 . 1.475(15) ?
C8 C9 . 1.586(17) ?
C8 H8A . 0.9700 ?
C8 H8B . 0.9700 ?
C9 O2 . 1.436(15) ?
C9 H9A . 0.9700 ?
C9 H9B . 0.9700 ?
N1 Ni1 . 2.045(9) y
N1 H1 . 0.9099 ?
Ni1 N1 3_765 2.045(9) n
Ni1 O2 3_765 2.071(8) ?
Ni1 O2 . 2.071(8) y
Ni1 O1 . 2.111(7) y
Ni1 O1 3_765 2.111(7) ?
O2 H2 . 0.8200 ?

loop_
_geom_hbond_atom_site_label_D
_geom_hbond_atom_site_label_H
_geom_hbond_atom_site_label_A
_geom_hbond_site_symmetry_A
_geom_hbond_distance_DH
_geom_hbond_distance_HA
_geom_hbond_distance_DA
_geom_hbond_angle_DHA
O2 H2 O1 3_865 0.82 2.35 2.656(10) 102.6
